data_9014644
loop_
_publ_author_name
'Gatta, G. D.'
'McIntyre, G. J.'
'Bromiley, G.'
'Guastoni, A.'
'Nestola, F.'

_publ_section_title
;
 A single-crystal neutron diffraction study of hambergite, Be2BO3(OH,F)
;
_journal_name_full 'American Mineralogist'
_journal_page_first 1891
_journal_page_last 1897
_journal_paper_doi 10.2138/am.2012.4232
_journal_volume 97
_journal_year 2012
_chemical_compound_source 'Anjanabonoina mine, Madagascar'
_chemical_formula_sum 'B Be2 F0.04 H0.96 O3.96'
_chemical_name_mineral Hambergite
_space_group_IT_number 61
_symmetry_space_group_name_Hall '-P 2ac 2ab'
_symmetry_space_group_name_H-M 'P b c a'
_cell_angle_alpha 90
_cell_angle_beta 90
_cell_angle_gamma 90
_cell_length_a 9.762
_cell_length_b 12.201
_cell_length_c 4.430
_cell_formula_units_Z 8
_cell_volume 527.640
_database_code_amcsd 0019722
_exptl_crystal_density_diffrn 2.365
_cod_original_formula_sum 'Be2 B O3.96 H.96 F.04'
_cod_database_code 9014644

loop_
_space_group_symop_operation_xyz
x,y,z
x,1/2-y,1/2+z
-x,1/2+y,1/2-z
1/2-x,1/2+y,z
1/2+x,1/2-y,-z
1/2+x,y,1/2-z
1/2-x,-y,1/2+z
-x,-y,-z

loop_
_atom_site_aniso_label
_atom_site_aniso_U_11
_atom_site_aniso_U_22
_atom_site_aniso_U_33
_atom_site_aniso_U_12
_atom_site_aniso_U_13
_atom_site_aniso_U_23
Be1 0.00720 0.00600 0.00630 0.00030 -0.00020 -0.00011
Be2 0.00780 0.00590 0.00580 0.00080 0.00020 -0.00010
B 0.00460 0.00410 0.00410 0.00150 -0.00010 0.00030
O1 0.01010 0.00560 0.00520 0.00260 -0.00100 -0.00020
O2 0.00810 0.00720 0.00470 0.00260 -0.00020 -0.00010
O3 0.01000 0.00680 0.00510 0.00390 0.00090 0.00090
O4 0.00650 0.00810 0.01060 -0.00170 0.00110 -0.00150
H 0.02310 0.02260 0.02580 -0.00150 0.00600 -0.01080
F4 0.00650 0.00810 0.01060 -0.00170 0.00110 -0.00150

loop_
_atom_site_label
_atom_site_fract_x
_atom_site_fract_y
_atom_site_fract_z
_atom_site_occupancy
_atom_site_U_iso_or_equiv
Be1 0.00261 0.18871 0.26018 1.00000 0.00651
Be2 0.23724 0.06757 0.27717 1.00000 0.00650
B 0.10617 0.10704 0.77298 1.00000 0.00451
O1 0.03760 0.18766 0.61914 1.00000 0.00697
O2 0.10120 0.10302 0.08204 1.00000 0.00665
O3 0.18691 0.03450 0.61701 1.00000 0.00731
O4 0.33976 0.17302 0.29600 0.96000 0.00839
H 0.31380 0.22280 0.45740 0.96000 0.02380
F4 0.33976 0.17302 0.29600 0.04000 0.00839

loop_
_cod_related_entry_id
_cod_related_entry_database
_cod_related_entry_code
1 AMCSD 0019722
